data_4348435
loop_
_publ_author_name
'Liu, Dongmei'
'Qiu, Zaozao'
'Xie, Zuowei'

_publ_section_title
;
 Synthesis, structure, and alkyne insertion of a mixed-sandwich
 zirconacarborane alkyl
;
_journal_issue 5
_journal_name_full 'Inorganic Chemistry Frontiers'
_journal_page_first 467
_journal_paper_doi 10.1039/C4QI00244J
_journal_volume 2
_journal_year 2015
_chemical_formula_sum 'C25 H46 B9 N Si2 Zr'
_chemical_formula_weight 605.32
_space_group_IT_number 14
_space_group_name_Hall '-P 2ybc'
_space_group_name_H-M_alt 'P 1 21/c 1'
_symmetry_cell_setting monoclinic
_symmetry_space_group_name_H-M 'P 1 21/c 1'
_atom_sites_solution_hydrogens geom
_atom_sites_solution_primary direct
_atom_sites_solution_secondary difmap
_audit_creation_method SHELXL-97
_audit_update_record
;
2014-12-26 deposited with the CCDC.
2015-03-12 downloaded from the CCDC.
;
_cell_angle_alpha 90.00
_cell_angle_beta 96.343(4)
_cell_angle_gamma 90.00
_cell_formula_units_Z 4
_cell_length_a 10.7196(14)
_cell_length_b 17.942(2)
_cell_length_c 16.946(2)
_cell_measurement_temperature 113(2)
_cell_volume 3239.3(7)
_computing_structure_refinement 'SHELXL-97 (Sheldrick, 1997)'
_computing_structure_solution 'SHELXS-97 (Sheldrick, 1990)'
_diffrn_ambient_temperature 113(2)
_diffrn_measured_fraction_theta_full 0.987
_diffrn_measured_fraction_theta_max 0.987
_diffrn_radiation_monochromator graphite
_diffrn_radiation_source 'fine-focus sealed tube'
_diffrn_radiation_type MoK\a
_diffrn_radiation_wavelength 0.71073
_diffrn_reflns_av_R_equivalents 0.0701
_diffrn_reflns_av_sigmaI/netI 0.0618
_diffrn_reflns_limit_h_max 10
_diffrn_reflns_limit_h_min -12
_diffrn_reflns_limit_k_max 21
_diffrn_reflns_limit_k_min -21
_diffrn_reflns_limit_l_max 20
_diffrn_reflns_limit_l_min -20
_diffrn_reflns_number 20343
_diffrn_reflns_theta_full 25.00
_diffrn_reflns_theta_max 25.00
_diffrn_reflns_theta_min 1.66
_exptl_absorpt_coefficient_mu 0.430
_exptl_absorpt_correction_T_max 0.9266
_exptl_absorpt_correction_T_min 0.9038
_exptl_absorpt_correction_type multi-scan
_exptl_crystal_colour yellow
_exptl_crystal_density_diffrn 1.241
_exptl_crystal_density_method 'not measured'
_exptl_crystal_description block
_exptl_crystal_F_000 1264
_exptl_crystal_size_max 0.24
_exptl_crystal_size_mid 0.20
_exptl_crystal_size_min 0.18
_refine_diff_density_max 1.232
_refine_diff_density_min -1.085
_refine_diff_density_rms 0.113
_refine_ls_extinction_coef 0.0004(4)
_refine_ls_extinction_expression Fc^*^=kFc[1+0.001xFc^2^\l^3^/sin(2\q)]^-1/4^
_refine_ls_extinction_method SHELXL
_refine_ls_goodness_of_fit_ref 1.005
_refine_ls_hydrogen_treatment riding
_refine_ls_matrix_type full
_refine_ls_number_parameters 344
_refine_ls_number_reflns 5635
_refine_ls_number_restraints 0
_refine_ls_restrained_S_all 1.005
_refine_ls_R_factor_all 0.0932
_refine_ls_R_factor_gt 0.0794
_refine_ls_shift/su_max 0.000
_refine_ls_shift/su_mean 0.000
_refine_ls_structure_factor_coef Fsqd
_refine_ls_weighting_details 'calc w=1/[\s^2^(Fo^2^)+(0.0601P)^2^+37.5175P] where P=(Fo^2^+2Fc^2^)/3'
_refine_ls_weighting_scheme calc
_refine_ls_wR_factor_gt 0.1749
_refine_ls_wR_factor_ref 0.1831
_reflns_number_gt 4938
_reflns_number_total 5635
_reflns_threshold_expression >2sigma(I)
_cod_data_source_file c4qi00244j2.cif
_cod_data_source_block 3b
_cod_original_cell_volume 3239.4(7)
_cod_original_sg_symbol_H-M P2(1)/c
_cod_database_code 4348435

loop_
_symmetry_equiv_pos_as_xyz
'x, y, z'
'-x, y+1/2, -z+1/2'
'-x, -y, -z'
'x, -y-1/2, z-1/2'

loop_
_atom_site_label
_atom_site_type_symbol
_atom_site_fract_x
_atom_site_fract_y
_atom_site_fract_z
_atom_site_U_iso_or_equiv
_atom_site_adp_type
_atom_site_occupancy
_atom_site_symmetry_multiplicity
_atom_site_calc_flag
_atom_site_refinement_flags
Zr1 Zr 0.37971(5) 0.14045(3) 0.27207(3) 0.0129(2) Uani 1 1 d .
N1 N 0.4371(5) 0.1425(3) 0.4116(3) 0.0174(11) Uani 1 1 d .
Si1 Si 0.27645(17) -0.01273(10) 0.10566(10) 0.0209(4) Uani 1 1 d .
Si2 Si 0.72395(16) 0.16191(10) 0.20721(11) 0.0201(4) Uani 1 1 d .
B3 B 0.2055(6) 0.2023(4) 0.1919(4) 0.0172(14) Uani 1 1 d .
H3 H 0.1618 0.1509 0.1634 0.021 Uiso 1 1 calc R
B4 B 0.3470(6) 0.2411(4) 0.1667(4) 0.0181(14) Uani 1 1 d .
H4 H 0.4024 0.2203 0.1188 0.022 Uiso 1 1 calc R
B5 B 0.4147(6) 0.2808(4) 0.2571(4) 0.0169(14) Uani 1 1 d .
H5 H 0.5184 0.2845 0.2747 0.020 Uiso 1 1 calc R
B6 B 0.1732(7) 0.3207(4) 0.2998(4) 0.0201(15) Uani 1 1 d .
H6 H 0.1153 0.3463 0.3438 0.024 Uiso 1 1 calc R
B7 B 0.1033(6) 0.2769(4) 0.2127(4) 0.0168(14) Uani 1 1 d .
H7 H -0.0011 0.2735 0.1984 0.020 Uiso 1 1 calc R
B8 B 0.2050(7) 0.2885(4) 0.1380(4) 0.0198(15) Uani 1 1 d .
H8 H 0.1671 0.2936 0.0739 0.024 Uiso 1 1 calc R
B9 B 0.3394(6) 0.3385(4) 0.1803(4) 0.0172(14) Uani 1 1 d .
H9 H 0.3930 0.3774 0.1448 0.021 Uiso 1 1 calc R
B10 B 0.3191(7) 0.3582(4) 0.2802(4) 0.0212(15) Uani 1 1 d .
H10 H 0.3589 0.4095 0.3111 0.025 Uiso 1 1 calc R
B11 B 0.1878(7) 0.3618(4) 0.2070(4) 0.0227(15) Uani 1 1 d .
H11 H 0.1401 0.4155 0.1887 0.027 Uiso 1 1 calc R
C1 C 0.3120(5) 0.2715(3) 0.3231(3) 0.0159(12) Uani 1 1 d .
C2 C 0.1921(5) 0.2268(3) 0.2854(4) 0.0171(13) Uani 1 1 d .
C11 C 0.3504(6) 0.2708(4) 0.4133(3) 0.0212(14) Uani 1 1 d .
H11A H 0.4350 0.2932 0.4243 0.025 Uiso 1 1 calc R
H11B H 0.2911 0.3024 0.4393 0.025 Uiso 1 1 calc R
C12 C 0.3523(6) 0.1944(3) 0.4494(3) 0.0185(13) Uani 1 1 d .
H12A H 0.3806 0.1981 0.5069 0.022 Uiso 1 1 calc R
H12B H 0.2661 0.1738 0.4434 0.022 Uiso 1 1 calc R
C13 C 0.5683(6) 0.1615(4) 0.4413(4) 0.0199(13) Uani 1 1 d .
H13A H 0.5785 0.1603 0.4995 0.030 Uiso 1 1 calc R
H13B H 0.5879 0.2116 0.4232 0.030 Uiso 1 1 calc R
H13C H 0.6253 0.1253 0.4210 0.030 Uiso 1 1 calc R
C14 C 0.4070(6) 0.0663(3) 0.4403(4) 0.0173(13) Uani 1 1 d .
H14A H 0.4059 0.0672 0.4987 0.021 Uiso 1 1 calc R
H14B H 0.4727 0.0307 0.4279 0.021 Uiso 1 1 calc R
C15 C 0.2817(6) 0.0411(3) 0.4013(3) 0.0165(13) Uani 1 1 d .
C16 C 0.2428(6) 0.0654(3) 0.3285(4) 0.0191(13) Uani 1 1 d .
H16A H 0.1633 0.0931 0.3304 0.023 Uiso 1 1 calc R
H16B H 0.2242 0.0216 0.2936 0.023 Uiso 1 1 calc R
C21 C 0.5613(6) 0.0501(3) 0.2775(4) 0.0191(13) Uani 1 1 d .
H21A H 0.6221 0.0393 0.3252 0.023 Uiso 1 1 calc R
C22 C 0.4550(6) 0.0081(3) 0.2521(3) 0.0164(12) Uani 1 1 d .
H22A H 0.4266 -0.0367 0.2803 0.020 Uiso 1 1 calc R
C23 C 0.4022(6) 0.0323(3) 0.1758(4) 0.0185(13) Uani 1 1 d .
C24 C 0.4827(5) 0.0904(3) 0.1555(4) 0.0178(13) Uani 1 1 d .
H24A H 0.4769 0.1148 0.1022 0.021 Uiso 1 1 calc R
C25 C 0.5793(5) 0.1036(3) 0.2166(4) 0.0174(13) Uani 1 1 d .
C26 C 0.3511(7) -0.0975(4) 0.0676(4) 0.0295(16) Uani 1 1 d .
H26A H 0.3753 -0.1317 0.1117 0.044 Uiso 1 1 calc R
H26B H 0.4258 -0.0830 0.0428 0.044 Uiso 1 1 calc R
H26C H 0.2913 -0.1224 0.0282 0.044 Uiso 1 1 calc R
C27 C 0.1374(7) -0.0418(4) 0.1546(4) 0.0338(17) Uani 1 1 d .
H27A H 0.1640 -0.0759 0.1984 0.051 Uiso 1 1 calc R
H27B H 0.0771 -0.0671 0.1159 0.051 Uiso 1 1 calc R
H27C H 0.0978 0.0022 0.1753 0.051 Uiso 1 1 calc R
C28 C 0.2301(8) 0.0524(5) 0.0215(4) 0.0373(18) Uani 1 1 d .
H28A H 0.1644 0.0292 -0.0154 0.056 Uiso 1 1 calc R
H28B H 0.3033 0.0632 -0.0065 0.056 Uiso 1 1 calc R
H28C H 0.1981 0.0988 0.0421 0.056 Uiso 1 1 calc R
C29 C 0.6860(6) 0.2308(4) 0.1267(4) 0.0258(15) Uani 1 1 d .
H29A H 0.7601 0.2614 0.1210 0.039 Uiso 1 1 calc R
H29B H 0.6171 0.2627 0.1398 0.039 Uiso 1 1 calc R
H29C H 0.6608 0.2046 0.0767 0.039 Uiso 1 1 calc R
C30 C 0.7829(6) 0.2114(4) 0.3004(4) 0.0272(15) Uani 1 1 d .
H30A H 0.8575 0.2405 0.2918 0.041 Uiso 1 1 calc R
H30B H 0.8046 0.1749 0.3428 0.041 Uiso 1 1 calc R
H30C H 0.7175 0.2449 0.3159 0.041 Uiso 1 1 calc R
C31 C 0.8455(6) 0.0958(4) 0.1803(5) 0.0316(16) Uani 1 1 d .
H31A H 0.9232 0.1231 0.1745 0.047 Uiso 1 1 calc R
H31B H 0.8160 0.0712 0.1300 0.047 Uiso 1 1 calc R
H31C H 0.8614 0.0582 0.2221 0.047 Uiso 1 1 calc R
C41 C 0.2104(6) -0.0115(3) 0.4482(4) 0.0174(13) Uani 1 1 d .
C42 C 0.1581(6) -0.0763(4) 0.4122(4) 0.0227(14) Uani 1 1 d .
H42A H 0.1711 -0.0876 0.3590 0.027 Uiso 1 1 calc R
C43 C 0.0873(6) -0.1241(4) 0.4538(4) 0.0215(14) Uani 1 1 d .
H43A H 0.0528 -0.1681 0.4290 0.026 Uiso 1 1 calc R
C44 C 0.0666(6) -0.1081(4) 0.5312(4) 0.0219(14) Uani 1 1 d .
H44A H 0.0168 -0.1406 0.5590 0.026 Uiso 1 1 calc R
C45 C 0.1186(6) -0.0450(4) 0.5680(4) 0.0213(14) Uani 1 1 d .
H45A H 0.1048 -0.0341 0.6212 0.026 Uiso 1 1 calc R
C46 C 0.1911(6) 0.0029(3) 0.5272(4) 0.0195(13) Uani 1 1 d .
H46A H 0.2279 0.0458 0.5531 0.023 Uiso 1 1 calc R

loop_
_atom_site_aniso_label
_atom_site_aniso_U_11
_atom_site_aniso_U_22
_atom_site_aniso_U_33
_atom_site_aniso_U_23
_atom_site_aniso_U_13
_atom_site_aniso_U_12
Zr1 0.0144(3) 0.0129(3) 0.0118(3) 0.0012(2) 0.0039(2) 0.0020(2)
N1 0.016(2) 0.020(3) 0.017(2) 0.004(2) 0.004(2) 0.001(2)
Si1 0.0240(9) 0.0191(9) 0.0193(9) -0.0045(7) 0.0011(7) 0.0012(7)
Si2 0.0154(8) 0.0219(9) 0.0240(9) 0.0020(7) 0.0072(7) 0.0002(7)
B3 0.018(3) 0.021(4) 0.013(3) -0.001(3) 0.004(3) 0.000(3)
B4 0.018(3) 0.018(4) 0.018(3) 0.003(3) 0.003(3) 0.002(3)
B5 0.017(3) 0.017(3) 0.018(3) -0.003(3) 0.007(3) -0.003(3)
B6 0.017(3) 0.019(4) 0.024(4) 0.006(3) 0.002(3) 0.011(3)
B7 0.014(3) 0.021(4) 0.015(3) 0.006(3) 0.001(3) 0.004(3)
B8 0.020(3) 0.023(4) 0.018(3) 0.008(3) 0.008(3) 0.005(3)
B9 0.020(3) 0.016(3) 0.016(3) 0.008(3) 0.007(3) 0.002(3)
B10 0.027(4) 0.017(4) 0.020(3) -0.002(3) 0.008(3) 0.003(3)
B11 0.026(4) 0.020(4) 0.023(4) 0.006(3) 0.005(3) 0.008(3)
C1 0.018(3) 0.016(3) 0.014(3) 0.002(2) 0.007(2) 0.000(2)
C2 0.014(3) 0.019(3) 0.019(3) 0.001(3) 0.004(2) 0.006(2)
C11 0.025(3) 0.026(4) 0.013(3) 0.001(3) 0.005(2) 0.002(3)
C12 0.020(3) 0.023(3) 0.013(3) -0.001(2) 0.006(2) -0.005(3)
C13 0.020(3) 0.020(3) 0.019(3) -0.002(3) -0.001(2) -0.004(3)
C14 0.022(3) 0.012(3) 0.018(3) 0.004(2) 0.005(2) 0.005(2)
C15 0.019(3) 0.015(3) 0.016(3) -0.001(2) 0.006(2) 0.006(2)
C16 0.021(3) 0.016(3) 0.022(3) -0.003(3) 0.008(3) 0.009(3)
C21 0.021(3) 0.017(3) 0.019(3) -0.002(3) 0.003(2) 0.006(3)
C22 0.022(3) 0.012(3) 0.017(3) 0.001(2) 0.009(2) 0.005(2)
C23 0.022(3) 0.018(3) 0.017(3) -0.003(2) 0.006(2) 0.007(3)
C24 0.020(3) 0.018(3) 0.017(3) 0.000(2) 0.008(2) 0.007(3)
C25 0.015(3) 0.014(3) 0.024(3) 0.002(2) 0.005(2) 0.012(2)
C26 0.031(4) 0.025(4) 0.032(4) -0.011(3) 0.002(3) 0.005(3)
C27 0.026(4) 0.039(4) 0.036(4) -0.014(3) 0.002(3) -0.013(3)
C28 0.047(5) 0.040(5) 0.023(4) -0.001(3) -0.004(3) 0.006(4)
C29 0.025(3) 0.028(4) 0.025(3) 0.005(3) 0.008(3) -0.008(3)
C30 0.023(3) 0.036(4) 0.024(3) 0.001(3) 0.006(3) -0.006(3)
C31 0.024(4) 0.029(4) 0.044(4) 0.001(3) 0.013(3) 0.004(3)
C41 0.018(3) 0.017(3) 0.017(3) 0.003(2) 0.003(2) 0.003(2)
C42 0.023(3) 0.025(4) 0.021(3) -0.004(3) 0.003(3) 0.004(3)
C43 0.018(3) 0.022(3) 0.024(3) -0.001(3) 0.000(3) 0.000(3)
C44 0.016(3) 0.025(4) 0.025(3) 0.008(3) 0.004(3) -0.002(3)
C45 0.021(3) 0.028(4) 0.015(3) 0.003(3) 0.005(2) 0.003(3)
C46 0.024(3) 0.014(3) 0.021(3) 0.000(3) 0.003(3) 0.001(3)

loop_
_atom_type_symbol
_atom_type_description
_atom_type_scat_dispersion_real
_atom_type_scat_dispersion_imag
_atom_type_scat_source
C C 0.0033 0.0016 'International Tables Vol C Tables 4.2.6.8 and 6.1.1.4'
H H 0.0000 0.0000 'International Tables Vol C Tables 4.2.6.8 and 6.1.1.4'
B B 0.0013 0.0007 'International Tables Vol C Tables 4.2.6.8 and 6.1.1.4'
N N 0.0061 0.0033 'International Tables Vol C Tables 4.2.6.8 and 6.1.1.4'
Si Si 0.0817 0.0704 'International Tables Vol C Tables 4.2.6.8 and 6.1.1.4'
Zr Zr -2.9673 0.5597 'International Tables Vol C Tables 4.2.6.8 and 6.1.1.4'

loop_
_geom_angle_atom_site_label_1
_geom_angle_atom_site_label_2
_geom_angle_atom_site_label_3
_geom_angle
C16 Zr1 N1 72.5(2)
C16 Zr1 B3 90.8(2)
N1 Zr1 B3 130.0(2)
C16 Zr1 C25 127.9(2)
N1 Zr1 C25 103.76(18)
B3 Zr1 C25 122.6(2)
C16 Zr1 C21 97.8(2)
N1 Zr1 C21 81.97(18)
B3 Zr1 C21 147.9(2)
C25 Zr1 C21 33.1(2)
C16 Zr1 C24 118.3(2)
N1 Zr1 C24 133.98(18)
B3 Zr1 C24 95.7(2)
C25 Zr1 C24 32.2(2)
C21 Zr1 C24 53.14(19)
C16 Zr1 B4 132.1(2)
N1 Zr1 B4 133.6(2)
B3 Zr1 B4 41.4(2)
C25 Zr1 B4 88.9(2)
C21 Zr1 B4 121.9(2)
C24 Zr1 B4 75.0(2)
C16 Zr1 C22 74.5(2)
N1 Zr1 C22 95.50(18)
B3 Zr1 C22 125.6(2)
C25 Zr1 C22 53.8(2)
C21 Zr1 C22 31.9(2)
C24 Zr1 C22 52.61(19)
B4 Zr1 C22 126.3(2)
C16 Zr1 B5 136.9(2)
N1 Zr1 B5 93.4(2)
B3 Zr1 B5 67.1(2)
C25 Zr1 B5 94.6(2)
C21 Zr1 B5 120.9(2)
C24 Zr1 B5 100.9(2)
B4 Zr1 B5 40.6(2)
C22 Zr1 B5 148.5(2)
C16 Zr1 C23 86.0(2)
N1 Zr1 C23 127.78(19)
B3 Zr1 C23 96.3(2)
C25 Zr1 C23 54.6(2)
C21 Zr1 C23 53.93(19)
C24 Zr1 C23 32.3(2)
B4 Zr1 C23 96.1(2)
C22 Zr1 C23 32.31(19)
B5 Zr1 C23 130.9(2)
C16 Zr1 C2 76.9(2)
N1 Zr1 C2 91.28(18)
B3 Zr1 C2 38.7(2)
C25 Zr1 C2 153.7(2)
C21 Zr1 C2 172.45(19)
C24 Zr1 C2 134.09(19)
B4 Zr1 C2 65.4(2)
C22 Zr1 C2 147.0(2)
B5 Zr1 C2 62.6(2)
C23 Zr1 C2 129.97(19)
C16 Zr1 C1 100.14(19)
N1 Zr1 C1 73.17(18)
B3 Zr1 C1 63.7(2)
C25 Zr1 C1 129.26(19)
C21 Zr1 C1 143.11(19)
C24 Zr1 C1 137.06(19)
B4 Zr1 C1 64.8(2)
C22 Zr1 C1 168.58(18)
B5 Zr1 C1 37.28(19)
C23 Zr1 C1 158.90(19)
C2 Zr1 C1 35.49(19)
C13 N1 C12 108.1(5)
C13 N1 C14 109.3(5)
C12 N1 C14 105.5(4)
C13 N1 Zr1 118.3(4)
C12 N1 Zr1 109.4(3)
C14 N1 Zr1 105.5(4)
C27 Si1 C26 108.7(3)
C27 Si1 C28 110.9(4)
C26 Si1 C28 109.5(3)
C27 Si1 C23 113.2(3)
C26 Si1 C23 105.3(3)
C28 Si1 C23 109.0(3)
C29 Si2 C31 110.4(3)
C29 Si2 C30 109.5(3)
C31 Si2 C30 109.4(3)
C29 Si2 C25 108.4(3)
C31 Si2 C25 105.8(3)
C30 Si2 C25 113.4(3)
C2 B3 B4 107.0(5)
C2 B3 B7 59.7(4)
B4 B3 B7 108.3(5)
C2 B3 B8 105.1(5)
B4 B3 B8 59.4(4)
B7 B3 B8 59.2(4)
C2 B3 Zr1 74.5(3)
B4 B3 Zr1 71.9(3)
B7 B3 Zr1 132.5(4)
B8 B3 Zr1 129.1(4)
C2 B3 H3 123.6
B4 B3 H3 123.4
B7 B3 H3 117.8
B8 B3 H3 120.8
Zr1 B3 H3 97.1
B8 B4 B3 61.2(4)
B8 B4 B9 60.6(4)
B3 B4 B9 107.8(5)
B8 B4 B5 107.7(5)
B3 B4 B5 103.3(5)
B9 B4 B5 60.6(4)
B8 B4 Zr1 125.8(4)
B3 B4 Zr1 66.7(3)
B9 B4 Zr1 128.1(4)
B5 B4 Zr1 70.5(3)
B8 B4 H4 118.1
B3 B4 H4 125.6
B9 B4 H4 117.4
B5 B4 H4 124.1
Zr1 B4 H4 103.3
C1 B5 B4 107.6(5)
C1 B5 B9 105.6(5)
B4 B5 B9 59.5(4)
C1 B5 B10 59.6(4)
B4 B5 B10 108.1(5)
B9 B5 B10 59.2(4)
C1 B5 Zr1 73.7(3)
B4 B5 Zr1 68.9(3)
B9 B5 Zr1 125.6(4)
B10 B5 Zr1 130.2(4)
C1 B5 H5 122.5
B4 B5 H5 123.7
B9 B5 H5 121.1
B10 B5 H5 118.0
Zr1 B5 H5 100.5
C2 B6 C1 54.7(3)
C2 B6 B11 105.1(5)
C1 B6 B11 104.9(5)
C2 B6 B7 59.4(4)
C1 B6 B7 103.8(5)
B11 B6 B7 60.7(4)
C2 B6 B10 103.1(5)
C1 B6 B10 58.9(4)
B11 B6 B10 60.3(4)
B7 B6 B10 108.4(5)
C2 B6 H6 125.5
C1 B6 H6 125.5
B11 B6 H6 122.2
B7 B6 H6 121.6
B10 B6 H6 122.3
C2 B7 B6 58.9(4)
C2 B7 B8 103.7(5)
B6 B7 B8 107.9(5)
C2 B7 B11 103.9(5)
B6 B7 B11 59.5(4)
B8 B7 B11 60.3(4)
C2 B7 B3 56.6(3)
B6 B7 B3 106.6(5)
B8 B7 B3 60.5(4)
B11 B7 B3 107.6(5)
C2 B7 H7 125.8
B6 B7 H7 121.8
B8 B7 H7 122.1
B11 B7 H7 122.5
B3 B7 H7 122.4
B4 B8 B7 109.1(5)
B4 B8 B9 59.7(4)
B7 B8 B9 107.8(5)
B4 B8 B11 108.8(5)
B7 B8 B11 60.1(4)
B9 B8 B11 60.1(4)
B4 B8 B3 59.4(4)
B7 B8 B3 60.2(4)
B9 B8 B3 105.8(5)
B11 B8 B3 107.2(5)
B4 B8 H8 121.1
B7 B8 H8 121.1
B9 B8 H8 122.6
B11 B8 H8 121.5
B3 B8 H8 123.0
B4 B9 B10 109.6(5)
B4 B9 B8 59.7(4)
B10 B9 B8 107.9(5)
B4 B9 B5 59.9(4)
B10 B9 B5 60.7(4)
B8 B9 B5 106.4(5)
B4 B9 B11 108.7(5)
B10 B9 B11 59.8(4)
B8 B9 B11 60.1(4)
B5 B9 B11 107.6(5)
B4 B9 H9 120.9
B10 B9 H9 120.9
B8 B9 H9 122.6
B5 B9 H9 122.4
B11 B9 H9 121.7
C1 B10 B9 103.8(5)
C1 B10 B6 59.7(4)
B9 B10 B6 108.0(5)
C1 B10 B11 105.0(5)
B9 B10 B11 60.6(4)
B6 B10 B11 59.6(4)
C1 B10 B5 56.4(4)
B9 B10 B5 60.1(4)
B6 B10 B5 106.5(5)
B11 B10 B5 107.7(5)
C1 B10 H10 125.3
B9 B10 H10 122.2
B6 B10 H10 121.6
B11 B10 H10 122.0
B5 B10 H10 122.8
B6 B11 B10 60.1(4)
B6 B11 B7 59.8(4)
B10 B11 B7 107.6(5)
B6 B11 B8 107.6(5)
B10 B11 B8 107.5(5)
B7 B11 B8 59.7(4)
B6 B11 B9 107.6(5)
B10 B11 B9 59.6(4)
B7 B11 B9 107.3(5)
B8 B11 B9 59.8(4)
B6 B11 H11 121.8
B10 B11 H11 121.9
B7 B11 H11 122.1
B8 B11 H11 122.0
B9 B11 H11 122.1
C11 C1 C2 120.7(5)
C11 C1 B5 123.0(5)
C2 C1 B5 110.3(5)
C11 C1 B10 114.0(5)
C2 C1 B10 111.0(5)
B5 C1 B10 64.0(4)
C11 C1 B6 111.0(5)
C2 C1 B6 62.0(4)
B5 C1 B6 114.2(5)
B10 C1 B6 61.5(4)
C11 C1 Zr1 105.4(4)
C2 C1 Zr1 70.0(3)
B5 C1 Zr1 69.0(3)
B10 C1 Zr1 129.9(4)
B6 C1 Zr1 129.7(4)
C1 C2 B3 111.4(5)
C1 C2 B6 63.3(4)
B3 C2 B6 114.7(5)
C1 C2 B7 112.5(5)
B3 C2 B7 63.7(4)
B6 C2 B7 61.7(4)
C1 C2 Zr1 74.5(3)
B3 C2 Zr1 66.8(3)
B6 C2 Zr1 135.3(4)
B7 C2 Zr1 128.9(4)
C12 C11 C1 113.7(5)
C12 C11 H11A 108.8
C1 C11 H11A 108.8
C12 C11 H11B 108.8
C1 C11 H11B 108.8
H11A C11 H11B 107.7
N1 C12 C11 112.1(5)
N1 C12 H12A 109.2
C11 C12 H12A 109.2
N1 C12 H12B 109.2
C11 C12 H12B 109.2
H12A C12 H12B 107.9
N1 C13 H13A 109.5
N1 C13 H13B 109.5
H13A C13 H13B 109.5
N1 C13 H13C 109.5
H13A C13 H13C 109.5
H13B C13 H13C 109.5
N1 C14 C15 110.2(5)
N1 C14 H14A 109.6
C15 C14 H14A 109.6
N1 C14 H14B 109.6
C15 C14 H14B 109.6
H14A C14 H14B 108.1
C16 C15 C41 124.9(6)
C16 C15 C14 118.9(6)
C41 C15 C14 116.1(5)
C15 C16 Zr1 115.6(5)
C15 C16 H16A 108.4
Zr1 C16 H16A 108.4
C15 C16 H16B 108.4
Zr1 C16 H16B 108.4
H16A C16 H16B 107.4
C22 C21 C25 108.0(5)
C22 C21 Zr1 74.6(3)
C25 C21 Zr1 73.1(3)
C22 C21 H21A 125.6
C25 C21 H21A 125.6
Zr1 C21 H21A 125.6
C21 C22 C23 110.2(5)
C21 C22 Zr1 73.5(3)
C23 C22 Zr1 74.7(3)
C21 C22 H22A 124.7
C23 C22 H22A 124.7
Zr1 C22 H22A 124.7
C24 C23 C22 104.6(5)
C24 C23 Si1 125.2(5)
C22 C23 Si1 129.1(5)
C24 C23 Zr1 72.6(3)
C22 C23 Zr1 73.0(3)
Si1 C23 Zr1 128.1(3)
C25 C24 C23 111.4(5)
C25 C24 Zr1 73.3(3)
C23 C24 Zr1 75.1(3)
C25 C24 H24A 124.1
C23 C24 H24A 124.1
Zr1 C24 H24A 124.1
C24 C25 C21 105.7(5)
C24 C25 Si2 125.2(5)
C21 C25 Si2 127.3(5)
C24 C25 Zr1 74.4(3)
C21 C25 Zr1 73.8(3)
Si2 C25 Zr1 128.7(3)
Si1 C26 H26A 109.5
Si1 C26 H26B 109.5
H26A C26 H26B 109.5
Si1 C26 H26C 109.5
H26A C26 H26C 109.5
H26B C26 H26C 109.5
Si1 C27 H27A 109.5
Si1 C27 H27B 109.5
H27A C27 H27B 109.5
Si1 C27 H27C 109.5
H27A C27 H27C 109.5
H27B C27 H27C 109.5
Si1 C28 H28A 109.5
Si1 C28 H28B 109.5
H28A C28 H28B 109.5
Si1 C28 H28C 109.5
H28A C28 H28C 109.5
H28B C28 H28C 109.5
Si2 C29 H29A 109.5
Si2 C29 H29B 109.5
H29A C29 H29B 109.5
Si2 C29 H29C 109.5
H29A C29 H29C 109.5
H29B C29 H29C 109.5
Si2 C30 H30A 109.5
Si2 C30 H30B 109.5
H30A C30 H30B 109.5
Si2 C30 H30C 109.5
H30A C30 H30C 109.5
H30B C30 H30C 109.5
Si2 C31 H31A 109.5
Si2 C31 H31B 109.5
H31A C31 H31B 109.5
Si2 C31 H31C 109.5
H31A C31 H31C 109.5
H31B C31 H31C 109.5
C42 C41 C46 118.4(6)
C42 C41 C15 119.7(5)
C46 C41 C15 121.9(6)
C43 C42 C41 120.5(6)
C43 C42 H42A 119.8
C41 C42 H42A 119.8
C44 C43 C42 120.5(6)
C44 C43 H43A 119.8
C42 C43 H43A 119.8
C45 C44 C43 119.9(6)
C45 C44 H44A 120.1
C43 C44 H44A 120.1
C44 C45 C46 120.1(6)
C44 C45 H45A 119.9
C46 C45 H45A 119.9
C45 C46 C41 120.6(6)
C45 C46 H46A 119.7
C41 C46 H46A 119.7

loop_
_geom_bond_atom_site_label_1
_geom_bond_atom_site_label_2
_geom_bond_distance
Zr1 C16 2.278(6)
Zr1 N1 2.377(5)
Zr1 B3 2.451(7)
Zr1 C25 2.518(6)
Zr1 C21 2.528(6)
Zr1 C24 2.532(6)
Zr1 B4 2.537(7)
Zr1 C22 2.542(6)
Zr1 B5 2.563(7)
Zr1 C23 2.564(6)
Zr1 C2 2.569(6)
Zr1 C1 2.634(6)
N1 C13 1.480(8)
N1 C12 1.494(8)
N1 C14 1.499(8)
Si1 C27 1.859(7)
Si1 C26 1.867(7)
Si1 C28 1.868(7)
Si1 C23 1.878(7)
Si2 C29 1.852(7)
Si2 C31 1.855(7)
Si2 C30 1.861(7)
Si2 C25 1.892(6)
B3 C2 1.666(9)
B3 B4 1.764(9)
B3 B7 1.790(10)
B3 B8 1.796(10)
B3 H3 1.1200
B4 B8 1.764(10)
B4 B9 1.765(10)
B4 B5 1.771(10)
B4 H4 1.1200
B5 C1 1.663(8)
B5 B9 1.784(10)
B5 B10 1.795(10)
B5 H5 1.1200
B6 C2 1.716(9)
B6 C1 1.737(9)
B6 B11 1.759(10)
B6 B7 1.764(10)
B6 B10 1.769(10)
B6 H6 1.1200
B7 C2 1.725(8)
B7 B8 1.772(9)
B7 B11 1.780(10)
B7 H7 1.1200
B8 B9 1.779(10)
B8 B11 1.783(11)
B8 H8 1.1200
B9 B10 1.767(10)
B9 B11 1.785(10)
B9 H9 1.1200
B10 C1 1.723(9)
B10 B11 1.771(10)
B10 H10 1.1200
B11 H11 1.1200
C1 C11 1.540(8)
C1 C2 1.587(8)
C11 C12 1.500(9)
C11 H11A 0.9900
C11 H11B 0.9900
C12 H12A 0.9900
C12 H12B 0.9900
C13 H13A 0.9800
C13 H13B 0.9800
C13 H13C 0.9800
C14 C15 1.500(8)
C14 H14A 0.9900
C14 H14B 0.9900
C15 C16 1.332(8)
C15 C41 1.497(8)
C16 H16A 0.9900
C16 H16B 0.9900
C21 C22 1.394(9)
C21 C25 1.437(9)
C21 H21A 1.0000
C22 C23 1.421(8)
C22 H22A 1.0000
C23 C24 1.420(9)
C24 C25 1.401(9)
C24 H24A 1.0000
C26 H26A 0.9800
C26 H26B 0.9800
C26 H26C 0.9800
C27 H27A 0.9800
C27 H27B 0.9800
C27 H27C 0.9800
C28 H28A 0.9800
C28 H28B 0.9800
C28 H28C 0.9800
C29 H29A 0.9800
C29 H29B 0.9800
C29 H29C 0.9800
C30 H30A 0.9800
C30 H30B 0.9800
C30 H30C 0.9800
C31 H31A 0.9800
C31 H31B 0.9800
C31 H31C 0.9800
C41 C42 1.400(9)
C41 C46 1.400(9)
C42 C43 1.388(9)
C42 H42A 0.9500
C43 C44 1.385(9)
C43 H43A 0.9500
C44 C45 1.381(9)
C44 H44A 0.9500
C45 C46 1.393(9)
C45 H45A 0.9500
C46 H46A 0.9500

loop_
_geom_torsion_atom_site_label_1
_geom_torsion_atom_site_label_2
_geom_torsion_atom_site_label_3
_geom_torsion_atom_site_label_4
_geom_torsion
C16 Zr1 N1 C13 156.1(5)
B3 Zr1 N1 C13 -128.2(4)
C25 Zr1 N1 C13 30.1(5)
C21 Zr1 N1 C13 55.2(4)
C24 Zr1 N1 C13 43.2(5)
B4 Zr1 N1 C13 -71.8(5)
C22 Zr1 N1 C13 84.2(4)
B5 Zr1 N1 C13 -65.5(4)
C23 Zr1 N1 C13 85.7(5)
C2 Zr1 N1 C13 -128.1(4)
C1 Zr1 N1 C13 -97.2(4)
C16 Zr1 N1 C12 -79.6(4)
B3 Zr1 N1 C12 -3.8(5)
C25 Zr1 N1 C12 154.5(4)
C21 Zr1 N1 C12 179.6(4)
C24 Zr1 N1 C12 167.6(3)
B4 Zr1 N1 C12 52.5(5)
C22 Zr1 N1 C12 -151.4(4)
B5 Zr1 N1 C12 58.9(4)
C23 Zr1 N1 C12 -149.9(4)
C2 Zr1 N1 C12 -3.8(4)
C1 Zr1 N1 C12 27.1(4)
C16 Zr1 N1 C14 33.4(3)
B3 Zr1 N1 C14 109.2(4)
C25 Zr1 N1 C14 -92.5(4)
C21 Zr1 N1 C14 -67.4(4)
C24 Zr1 N1 C14 -79.4(4)
B4 Zr1 N1 C14 165.6(3)
C22 Zr1 N1 C14 -38.4(4)
B5 Zr1 N1 C14 171.9(4)
C23 Zr1 N1 C14 -36.9(4)
C2 Zr1 N1 C14 109.2(4)
C1 Zr1 N1 C14 140.2(4)
C16 Zr1 B3 C2 67.7(3)
N1 Zr1 B3 C2 0.0(4)
C25 Zr1 B3 C2 -154.7(3)
C21 Zr1 B3 C2 173.7(4)
C24 Zr1 B3 C2 -173.8(3)
B4 Zr1 B3 C2 -114.2(5)
C22 Zr1 B3 C2 139.0(3)
B5 Zr1 B3 C2 -74.3(3)
C23 Zr1 B3 C2 153.7(3)
C1 Zr1 B3 C2 -33.3(3)
C16 Zr1 B3 B4 -178.2(3)
N1 Zr1 B3 B4 114.2(3)
C25 Zr1 B3 B4 -40.6(4)
C21 Zr1 B3 B4 -72.2(5)
C24 Zr1 B3 B4 -59.6(3)
C22 Zr1 B3 B4 -106.8(4)
B5 Zr1 B3 B4 39.9(3)
C23 Zr1 B3 B4 -92.1(3)
C2 Zr1 B3 B4 114.2(5)
C1 Zr1 B3 B4 80.9(3)
C16 Zr1 B3 B7 83.3(6)
N1 Zr1 B3 B7 15.7(7)
C25 Zr1 B3 B7 -139.1(5)
C21 Zr1 B3 B7 -170.7(5)
C24 Zr1 B3 B7 -158.1(5)
B4 Zr1 B3 B7 -98.5(6)
C22 Zr1 B3 B7 154.7(5)
B5 Zr1 B3 B7 -58.6(5)
C23 Zr1 B3 B7 169.4(5)
C2 Zr1 B3 B7 15.6(5)
C1 Zr1 B3 B7 -17.7(5)
C16 Zr1 B3 B8 164.7(5)
N1 Zr1 B3 B8 97.1(5)
C25 Zr1 B3 B8 -57.7(6)
C21 Zr1 B3 B8 -89.3(6)
C24 Zr1 B3 B8 -76.7(5)
B4 Zr1 B3 B8 -17.1(5)
C22 Zr1 B3 B8 -123.9(5)
B5 Zr1 B3 B8 22.8(5)
C23 Zr1 B3 B8 -109.2(5)
C2 Zr1 B3 B8 97.0(6)
C1 Zr1 B3 B8 63.8(5)
C2 B3 B4 B8 -97.8(5)
B7 B3 B4 B8 -34.8(5)
Zr1 B3 B4 B8 -164.6(4)
C2 B3 B4 B9 -57.8(6)
B7 B3 B4 B9 5.2(6)
B8 B3 B4 B9 40.0(5)
Zr1 B3 B4 B9 -124.6(4)
C2 B3 B4 B5 5.2(6)
B7 B3 B4 B5 68.2(6)
B8 B3 B4 B5 103.0(5)
Zr1 B3 B4 B5 -61.6(4)
C2 B3 B4 Zr1 66.8(4)
B7 B3 B4 Zr1 129.8(4)
B8 B3 B4 Zr1 164.6(4)
C16 Zr1 B4 B8 19.2(7)
N1 Zr1 B4 B8 -88.4(6)
B3 Zr1 B4 B8 16.7(5)
C25 Zr1 B4 B8 163.5(5)
C21 Zr1 B4 B8 160.1(5)
C24 Zr1 B4 B8 134.0(6)
C22 Zr1 B4 B8 121.7(5)
B5 Zr1 B4 B8 -98.1(6)
C23 Zr1 B4 B8 109.3(5)
C2 Zr1 B4 B8 -22.2(5)
C1 Zr1 B4 B8 -61.4(5)
C16 Zr1 B4 B3 2.5(5)
N1 Zr1 B4 B3 -105.1(4)
C25 Zr1 B4 B3 146.8(3)
C21 Zr1 B4 B3 143.5(3)
C24 Zr1 B4 B3 117.3(3)
C22 Zr1 B4 B3 105.0(3)
B5 Zr1 B4 B3 -114.8(5)
C23 Zr1 B4 B3 92.6(3)
C2 Zr1 B4 B3 -38.8(3)
C1 Zr1 B4 B3 -78.1(3)
C16 Zr1 B4 B9 97.4(5)
N1 Zr1 B4 B9 -10.2(6)
B3 Zr1 B4 B9 94.9(6)
C25 Zr1 B4 B9 -118.3(5)
C21 Zr1 B4 B9 -121.6(5)
C24 Zr1 B4 B9 -147.8(5)
C22 Zr1 B4 B9 -160.1(5)
B5 Zr1 B4 B9 -19.9(4)
C23 Zr1 B4 B9 -172.5(5)
C2 Zr1 B4 B9 56.1(5)
C1 Zr1 B4 B9 16.8(5)
C16 Zr1 B4 B5 117.3(4)
N1 Zr1 B4 B5 9.7(4)
B3 Zr1 B4 B5 114.8(5)
C25 Zr1 B4 B5 -98.4(3)
C21 Zr1 B4 B5 -101.7(3)
C24 Zr1 B4 B5 -127.9(3)
C22 Zr1 B4 B5 -140.1(3)
C23 Zr1 B4 B5 -152.6(3)
C2 Zr1 B4 B5 76.0(3)
C1 Zr1 B4 B5 36.7(3)
B8 B4 B5 C1 58.6(6)
B3 B4 B5 C1 -5.0(6)
B9 B4 B5 C1 98.1(5)
Zr1 B4 B5 C1 -64.0(4)
B8 B4 B5 B9 -39.5(4)
B3 B4 B5 B9 -103.2(5)
Zr1 B4 B5 B9 -162.1(4)
B8 B4 B5 B10 -4.4(6)
B3 B4 B5 B10 -68.0(6)
B9 B4 B5 B10 35.1(5)
Zr1 B4 B5 B10 -127.0(4)
B8 B4 B5 Zr1 122.6(4)
B3 B4 B5 Zr1 58.9(4)
B9 B4 B5 Zr1 162.1(4)
C16 Zr1 B5 C1 11.7(5)
N1 Zr1 B5 C1 -56.2(3)
B3 Zr1 B5 C1 76.2(3)
C25 Zr1 B5 C1 -160.3(3)
C21 Zr1 B5 C1 -138.8(3)
C24 Zr1 B5 C1 167.8(3)
B4 Zr1 B5 C1 116.8(5)
C22 Zr1 B5 C1 -162.4(3)
C23 Zr1 B5 C1 154.1(3)
C2 Zr1 B5 C1 33.5(3)
C16 Zr1 B5 B4 -105.2(4)
N1 Zr1 B5 B4 -173.0(3)
B3 Zr1 B5 B4 -40.7(3)
C25 Zr1 B5 B4 82.9(3)
C21 Zr1 B5 B4 104.4(3)
C24 Zr1 B5 B4 51.0(3)
C22 Zr1 B5 B4 80.8(5)
C23 Zr1 B5 B4 37.3(4)
C2 Zr1 B5 B4 -83.3(3)
C1 Zr1 B5 B4 -116.8(5)
C16 Zr1 B5 B9 -86.1(5)
N1 Zr1 B5 B9 -154.0(5)
B3 Zr1 B5 B9 -21.6(4)
C25 Zr1 B5 B9 101.9(5)
C21 Zr1 B5 B9 123.4(5)
C24 Zr1 B5 B9 70.0(5)
B4 Zr1 B5 B9 19.0(4)
C22 Zr1 B5 B9 99.8(6)
C23 Zr1 B5 B9 56.3(6)
C2 Zr1 B5 B9 -64.3(5)
C1 Zr1 B5 B9 -97.8(6)
C16 Zr1 B5 B10 -8.8(7)
N1 Zr1 B5 B10 -76.7(5)
B3 Zr1 B5 B10 55.7(5)
C25 Zr1 B5 B10 179.2(5)
C21 Zr1 B5 B10 -159.3(5)
C24 Zr1 B5 B10 147.3(5)
B4 Zr1 B5 B10 96.3(6)
C22 Zr1 B5 B10 177.1(4)
C23 Zr1 B5 B10 133.6(5)
C2 Zr1 B5 B10 13.0(5)
C1 Zr1 B5 B10 -20.5(4)
C1 B6 B7 C2 33.3(4)
B11 B6 B7 C2 132.8(5)
B10 B6 B7 C2 94.6(5)
C2 B6 B7 B8 -95.5(5)
C1 B6 B7 B8 -62.2(6)
B11 B6 B7 B8 37.3(5)
B10 B6 B7 B8 -0.8(6)
C2 B6 B7 B11 -132.8(5)
C1 B6 B7 B11 -99.5(5)
B10 B6 B7 B11 -38.2(5)
C2 B6 B7 B3 -31.8(4)
C1 B6 B7 B3 1.5(6)
B11 B6 B7 B3 101.1(5)
B10 B6 B7 B3 62.9(6)
B4 B3 B7 C2 -99.4(5)
B8 B3 B7 C2 -134.3(5)
Zr1 B3 B7 C2 -17.5(5)
C2 B3 B7 B6 32.7(4)
B4 B3 B7 B6 -66.7(6)
B8 B3 B7 B6 -101.6(5)
Zr1 B3 B7 B6 15.2(7)
C2 B3 B7 B8 134.3(5)
B4 B3 B7 B8 34.9(5)
Zr1 B3 B7 B8 116.8(6)
C2 B3 B7 B11 95.3(5)
B4 B3 B7 B11 -4.2(6)
B8 B3 B7 B11 -39.0(5)
Zr1 B3 B7 B11 77.8(6)
B3 B4 B8 B7 35.4(5)
B9 B4 B8 B7 -100.0(5)
B5 B4 B8 B7 -60.4(6)
Zr1 B4 B8 B7 17.9(7)
B3 B4 B8 B9 135.4(5)
B5 B4 B8 B9 39.5(4)
Zr1 B4 B8 B9 117.9(5)
B3 B4 B8 B11 99.3(5)
B9 B4 B8 B11 -36.1(5)
B5 B4 B8 B11 3.5(6)
Zr1 B4 B8 B11 81.8(6)
B9 B4 B8 B3 -135.4(5)
B5 B4 B8 B3 -95.8(5)
Zr1 B4 B8 B3 -17.5(5)
C2 B7 B8 B4 2.9(7)
B6 B7 B8 B4 64.2(6)
B11 B7 B8 B4 101.2(6)
B3 B7 B8 B4 -35.1(5)
C2 B7 B8 B9 -60.4(6)
B6 B7 B8 B9 0.9(6)
B11 B7 B8 B9 37.9(5)
B3 B7 B8 B9 -98.4(5)
C2 B7 B8 B11 -98.3(5)
B6 B7 B8 B11 -37.0(5)
B3 B7 B8 B11 -136.3(5)
C2 B7 B8 B3 38.0(4)
B6 B7 B8 B3 99.3(5)
B11 B7 B8 B3 136.3(5)
C2 B3 B8 B4 101.1(5)
B7 B3 B8 B4 140.9(5)
Zr1 B3 B8 B4 19.0(5)
C2 B3 B8 B7 -39.8(4)
B4 B3 B8 B7 -140.9(5)
Zr1 B3 B8 B7 -121.9(5)
C2 B3 B8 B9 62.0(6)
B4 B3 B8 B9 -39.1(4)
B7 B3 B8 B9 101.8(5)
Zr1 B3 B8 B9 -20.1(7)
C2 B3 B8 B11 -1.0(6)
B4 B3 B8 B11 -102.1(5)
B7 B3 B8 B11 38.8(5)
Zr1 B3 B8 B11 -83.1(6)
B8 B4 B9 B10 99.7(5)
B3 B4 B9 B10 59.4(6)
B5 B4 B9 B10 -36.1(5)
Zr1 B4 B9 B10 -14.5(7)
B3 B4 B9 B8 -40.3(4)
B5 B4 B9 B8 -135.9(5)
Zr1 B4 B9 B8 -114.3(5)
B8 B4 B9 B5 135.9(5)
B3 B4 B9 B5 95.6(5)
Zr1 B4 B9 B5 21.6(5)
B8 B4 B9 B11 36.0(5)
B3 B4 B9 B11 -4.3(6)
B5 B4 B9 B11 -99.9(5)
Zr1 B4 B9 B11 -78.3(6)
B7 B8 B9 B4 102.1(5)
B11 B8 B9 B4 140.0(5)
B3 B8 B9 B4 39.0(4)
B4 B8 B9 B10 -102.7(5)
B7 B8 B9 B10 -0.6(6)
B11 B8 B9 B10 37.3(5)
B3 B8 B9 B10 -63.8(6)
B4 B8 B9 B5 -38.9(4)
B7 B8 B9 B5 63.3(6)
B11 B8 B9 B5 101.1(5)
B3 B8 B9 B5 0.1(6)
B4 B8 B9 B11 -140.0(5)
B7 B8 B9 B11 -37.9(5)
B3 B8 B9 B11 -101.1(5)
C1 B5 B9 B4 -101.5(5)
B10 B5 B9 B4 -140.5(5)
Zr1 B5 B9 B4 -20.7(4)
C1 B5 B9 B10 38.9(5)
B4 B5 B9 B10 140.5(5)
Zr1 B5 B9 B10 119.8(5)
C1 B5 B9 B8 -62.7(6)
B4 B5 B9 B8 38.8(4)
B10 B5 B9 B8 -101.7(5)
Zr1 B5 B9 B8 18.1(6)
C1 B5 B9 B11 0.4(6)
B4 B5 B9 B11 101.9(5)
B10 B5 B9 B11 -38.6(5)
Zr1 B5 B9 B11 81.2(6)
B4 B9 B10 C1 -1.2(6)
B8 B9 B10 C1 62.2(6)
B5 B9 B10 C1 -36.9(4)
B11 B9 B10 C1 99.6(5)
B4 B9 B10 B6 -63.3(6)
B8 B9 B10 B6 0.1(6)
B5 B9 B10 B6 -99.1(5)
B11 B9 B10 B6 37.5(5)
B4 B9 B10 B11 -100.8(5)
B8 B9 B10 B11 -37.4(5)
B5 B9 B10 B11 -136.6(5)
B4 B9 B10 B5 35.8(5)
B8 B9 B10 B5 99.2(5)
B11 B9 B10 B5 136.6(5)
C2 B6 B10 C1 -33.6(4)
B11 B6 B10 C1 -133.7(5)
B7 B6 B10 C1 -95.3(5)
C2 B6 B10 B9 62.2(6)
C1 B6 B10 B9 95.8(5)
B11 B6 B10 B9 -37.9(5)
B7 B6 B10 B9 0.5(6)
C2 B6 B10 B11 100.1(5)
C1 B6 B10 B11 133.7(5)
B7 B6 B10 B11 38.4(5)
C2 B6 B10 B5 -1.0(6)
C1 B6 B10 B5 32.6(4)
B11 B6 B10 B5 -101.1(5)
B7 B6 B10 B5 -62.8(6)
B4 B5 B10 C1 100.2(5)
B9 B5 B10 C1 135.5(5)
Zr1 B5 B10 C1 22.9(5)
C1 B5 B10 B9 -135.5(5)
B4 B5 B10 B9 -35.3(5)
Zr1 B5 B10 B9 -112.6(6)
C1 B5 B10 B6 -33.9(4)
B4 B5 B10 B6 66.3(6)
B9 B5 B10 B6 101.6(5)
Zr1 B5 B10 B6 -11.0(7)
C1 B5 B10 B11 -96.5(5)
B4 B5 B10 B11 3.7(6)
B9 B5 B10 B11 39.0(5)
Zr1 B5 B10 B11 -73.6(6)
C2 B6 B11 B10 -96.6(5)
C1 B6 B11 B10 -39.8(5)
B7 B6 B11 B10 -137.5(5)
C2 B6 B11 B7 40.9(4)
C1 B6 B11 B7 97.7(5)
B10 B6 B11 B7 137.5(5)
C2 B6 B11 B8 3.8(6)
C1 B6 B11 B8 60.7(6)
B7 B6 B11 B8 -37.0(5)
B10 B6 B11 B8 100.5(5)
C2 B6 B11 B9 -59.3(6)
C1 B6 B11 B9 -2.4(7)
B7 B6 B11 B9 -100.1(5)
B10 B6 B11 B9 37.4(5)
C1 B10 B11 B6 40.2(4)
B9 B10 B11 B6 137.9(5)
B5 B10 B11 B6 99.1(5)
C1 B10 B11 B7 2.5(6)
B9 B10 B11 B7 100.1(5)
B6 B10 B11 B7 -37.8(5)
B5 B10 B11 B7 61.4(6)
C1 B10 B11 B8 -60.4(6)
B9 B10 B11 B8 37.2(5)
B6 B10 B11 B8 -100.7(5)
B5 B10 B11 B8 -1.5(7)
C1 B10 B11 B9 -97.6(5)
B6 B10 B11 B9 -137.9(5)
B5 B10 B11 B9 -38.7(5)
C2 B7 B11 B6 -40.3(4)
B8 B7 B11 B6 -138.3(5)
B3 B7 B11 B6 -99.2(5)
C2 B7 B11 B10 -2.4(6)
B6 B7 B11 B10 37.9(5)
B8 B7 B11 B10 -100.4(5)
B3 B7 B11 B10 -61.3(6)
C2 B7 B11 B8 98.0(5)
B6 B7 B11 B8 138.3(5)
B3 B7 B11 B8 39.1(4)
C2 B7 B11 B9 60.4(6)
B6 B7 B11 B9 100.7(5)
B8 B7 B11 B9 -37.6(4)
B3 B7 B11 B9 1.5(6)
B4 B8 B11 B6 -64.6(6)
B7 B8 B11 B6 37.1(5)
B9 B8 B11 B6 -100.5(5)
B3 B8 B11 B6 -1.8(7)
B4 B8 B11 B10 -1.2(7)
B7 B8 B11 B10 100.5(5)
B9 B8 B11 B10 -37.1(5)
B3 B8 B11 B10 61.6(6)
B4 B8 B11 B7 -101.7(5)
B9 B8 B11 B7 -137.6(5)
B3 B8 B11 B7 -38.9(4)
B4 B8 B11 B9 35.9(4)
B7 B8 B11 B9 137.6(5)
B3 B8 B11 B9 98.7(5)
B4 B9 B11 B6 64.7(6)
B10 B9 B11 B6 -37.6(5)
B8 B9 B11 B6 100.5(6)
B5 B9 B11 B6 1.4(7)
B4 B9 B11 B10 102.3(5)
B8 B9 B11 B10 138.2(5)
B5 B9 B11 B10 39.0(5)
B4 B9 B11 B7 1.7(6)
B10 B9 B11 B7 -100.6(5)
B8 B9 B11 B7 37.6(4)
B5 B9 B11 B7 -61.6(6)
B4 B9 B11 B8 -35.9(5)
B10 B9 B11 B8 -138.2(5)
B5 B9 B11 B8 -99.2(5)
B4 B5 C1 C11 156.1(5)
B9 B5 C1 C11 -141.6(6)
B10 B5 C1 C11 -102.9(6)
Zr1 B5 C1 C11 95.2(5)
B4 B5 C1 C2 3.1(7)
B9 B5 C1 C2 65.4(6)
B10 B5 C1 C2 104.1(5)
Zr1 B5 C1 C2 -57.8(4)
B4 B5 C1 B10 -101.1(5)
B9 B5 C1 B10 -38.7(5)
Zr1 B5 C1 B10 -162.0(4)
B4 B5 C1 B6 -64.4(6)
B9 B5 C1 B6 -2.0(7)
B10 B5 C1 B6 36.7(5)
Zr1 B5 C1 B6 -125.3(5)
B4 B5 C1 Zr1 60.9(4)
B9 B5 C1 Zr1 123.3(4)
B10 B5 C1 Zr1 162.0(4)
B9 B10 C1 C11 155.3(5)
B6 B10 C1 C11 -101.8(6)
B11 B10 C1 C11 -142.0(5)
B5 B10 C1 C11 116.5(6)
B9 B10 C1 C2 -64.4(6)
B6 B10 C1 C2 38.6(5)
B11 B10 C1 C2 -1.6(6)
B5 B10 C1 C2 -103.1(5)
B9 B10 C1 B5 38.7(5)
B6 B10 C1 B5 141.7(5)
B11 B10 C1 B5 101.5(5)
B9 B10 C1 B6 -103.0(5)
B11 B10 C1 B6 -40.2(5)
B5 B10 C1 B6 -141.7(5)
B9 B10 C1 Zr1 16.6(7)
B6 B10 C1 Zr1 119.6(5)
B11 B10 C1 Zr1 79.4(6)
B5 B10 C1 Zr1 -22.1(5)
C2 B6 C1 C11 -114.6(5)
B11 B6 C1 C11 147.2(5)
B7 B6 C1 C11 -149.9(5)
B10 B6 C1 C11 106.7(5)
B11 B6 C1 C2 -98.2(5)
B7 B6 C1 C2 -35.3(4)
B10 B6 C1 C2 -138.7(5)
C2 B6 C1 B5 101.1(5)
B11 B6 C1 B5 2.9(7)
B7 B6 C1 B5 65.7(6)
B10 B6 C1 B5 -37.6(5)
C2 B6 C1 B10 138.7(5)
B11 B6 C1 B10 40.5(5)
B7 B6 C1 B10 103.4(5)
C2 B6 C1 Zr1 18.9(4)
B11 B6 C1 Zr1 -79.3(6)
B7 B6 C1 Zr1 -16.4(7)
B10 B6 C1 Zr1 -119.8(5)
C16 Zr1 C1 C11 68.1(4)
N1 Zr1 C1 C11 0.0(4)
B3 Zr1 C1 C11 153.9(4)
C25 Zr1 C1 C11 -94.3(4)
C21 Zr1 C1 C11 -49.8(5)
C24 Zr1 C1 C11 -137.8(4)
B4 Zr1 C1 C11 -159.9(4)
C22 Zr1 C1 C11 7.1(12)
B5 Zr1 C1 C11 -120.0(5)
C23 Zr1 C1 C11 173.5(5)
C2 Zr1 C1 C11 117.6(5)
C16 Zr1 C1 C2 -49.6(3)
N1 Zr1 C1 C2 -117.7(3)
B3 Zr1 C1 C2 36.2(3)
C25 Zr1 C1 C2 148.1(3)
C21 Zr1 C1 C2 -167.4(3)
C24 Zr1 C1 C2 104.6(4)
B4 Zr1 C1 C2 82.4(3)
C22 Zr1 C1 C2 -110.5(9)
B5 Zr1 C1 C2 122.4(5)
C23 Zr1 C1 C2 55.9(6)
C16 Zr1 C1 B5 -171.9(3)
N1 Zr1 C1 B5 119.9(3)
B3 Zr1 C1 B5 -86.2(4)
C25 Zr1 C1 B5 25.7(4)
C21 Zr1 C1 B5 70.2(4)
C24 Zr1 C1 B5 -17.8(4)
B4 Zr1 C1 B5 -40.0(3)
C22 Zr1 C1 B5 127.1(9)
C23 Zr1 C1 B5 -66.5(6)
C2 Zr1 C1 B5 -122.4(5)
C16 Zr1 C1 B10 -150.7(5)
N1 Zr1 C1 B10 141.2(5)
B3 Zr1 C1 B10 -64.9(5)
C25 Zr1 C1 B10 47.0(6)
C21 Zr1 C1 B10 91.5(6)
C24 Zr1 C1 B10 3.5(6)
B4 Zr1 C1 B10 -18.7(5)
C22 Zr1 C1 B10 148.4(8)
B5 Zr1 C1 B10 21.3(5)
C23 Zr1 C1 B10 -45.2(8)
C2 Zr1 C1 B10 -101.1(6)
C16 Zr1 C1 B6 -67.3(5)
N1 Zr1 C1 B6 -135.4(5)
B3 Zr1 C1 B6 18.5(5)
C25 Zr1 C1 B6 130.4(5)
C21 Zr1 C1 B6 174.9(4)
C24 Zr1 C1 B6 86.9(5)
B4 Zr1 C1 B6 64.7(5)
C22 Zr1 C1 B6 -128.2(9)
B5 Zr1 C1 B6 104.7(6)
C23 Zr1 C1 B6 38.2(8)
C2 Zr1 C1 B6 -17.7(4)
C11 C1 C2 B3 -153.3(5)
B5 C1 C2 B3 0.4(7)
B10 C1 C2 B3 69.4(6)
B6 C1 C2 B3 107.8(5)
Zr1 C1 C2 B3 -56.8(4)
C11 C1 C2 B6 98.9(6)
B5 C1 C2 B6 -107.4(5)
B10 C1 C2 B6 -38.4(5)
Zr1 C1 C2 B6 -164.6(4)
C11 C1 C2 B7 137.4(5)
B5 C1 C2 B7 -68.9(6)
B10 C1 C2 B7 0.1(6)
B6 C1 C2 B7 38.5(5)
Zr1 C1 C2 B7 -126.2(4)
C11 C1 C2 Zr1 -96.5(5)
B5 C1 C2 Zr1 57.3(4)
B10 C1 C2 Zr1 126.2(4)
B6 C1 C2 Zr1 164.6(4)
B4 B3 C2 C1 -3.8(6)
B7 B3 C2 C1 -105.4(5)
B8 B3 C2 C1 -65.8(6)
Zr1 B3 C2 C1 61.3(4)
B4 B3 C2 B6 65.7(6)
B7 B3 C2 B6 -35.9(5)
B8 B3 C2 B6 3.7(7)
Zr1 B3 C2 B6 130.8(5)
B4 B3 C2 B7 101.6(5)
B8 B3 C2 B7 39.6(4)
Zr1 B3 C2 B7 166.7(4)
B4 B3 C2 Zr1 -65.1(4)
B7 B3 C2 Zr1 -166.7(4)
B8 B3 C2 Zr1 -127.1(4)
B11 B6 C2 C1 97.8(5)
B7 B6 C2 C1 139.3(5)
B10 B6 C2 C1 35.4(4)
C1 B6 C2 B3 -102.6(5)
B11 B6 C2 B3 -4.9(7)
B7 B6 C2 B3 36.6(5)
B10 B6 C2 B3 -67.2(6)
C1 B6 C2 B7 -139.3(5)
B11 B6 C2 B7 -41.5(5)
B10 B6 C2 B7 -103.8(5)
C1 B6 C2 Zr1 -21.3(5)
B11 B6 C2 Zr1 76.5(6)
B7 B6 C2 Zr1 118.0(6)
B10 B6 C2 Zr1 14.1(7)
B6 B7 C2 C1 -39.2(5)
B8 B7 C2 C1 63.7(6)
B11 B7 C2 C1 1.5(6)
B3 B7 C2 C1 103.6(5)
B6 B7 C2 B3 -142.8(5)
B8 B7 C2 B3 -39.9(5)
B11 B7 C2 B3 -102.2(5)
B8 B7 C2 B6 102.9(5)
B11 B7 C2 B6 40.6(5)
B3 B7 C2 B6 142.8(5)
B6 B7 C2 Zr1 -127.0(5)
B8 B7 C2 Zr1 -24.1(7)
B11 B7 C2 Zr1 -86.4(6)
B3 B7 C2 Zr1 15.8(5)
C16 Zr1 C2 C1 129.7(3)
N1 Zr1 C2 C1 58.0(3)
B3 Zr1 C2 C1 -122.1(5)
C25 Zr1 C2 C1 -67.7(6)
C21 Zr1 C2 C1 84.4(16)
C24 Zr1 C2 C1 -113.4(3)
B4 Zr1 C2 C1 -80.5(3)
C22 Zr1 C2 C1 160.1(3)
B5 Zr1 C2 C1 -35.2(3)
C23 Zr1 C2 C1 -157.1(3)
C16 Zr1 C2 B3 -108.2(4)
N1 Zr1 C2 B3 -180.0(3)
C25 Zr1 C2 B3 54.4(6)
C21 Zr1 C2 B3 -153.5(15)
C24 Zr1 C2 B3 8.7(5)
B4 Zr1 C2 B3 41.6(3)
C22 Zr1 C2 B3 -77.8(5)
B5 Zr1 C2 B3 86.9(4)
C23 Zr1 C2 B3 -35.1(4)
C1 Zr1 C2 B3 122.1(5)
C16 Zr1 C2 B6 149.4(6)
N1 Zr1 C2 B6 77.7(6)
B3 Zr1 C2 B6 -102.4(7)
C25 Zr1 C2 B6 -48.0(8)
C21 Zr1 C2 B6 104.1(16)
C24 Zr1 C2 B6 -93.7(6)
B4 Zr1 C2 B6 -60.8(6)
C22 Zr1 C2 B6 179.8(5)
B5 Zr1 C2 B6 -15.5(5)
C23 Zr1 C2 B6 -137.4(5)
C1 Zr1 C2 B6 19.7(5)
C16 Zr1 C2 B7 -123.6(5)
N1 Zr1 C2 B7 164.7(5)
B3 Zr1 C2 B7 -15.4(5)
C25 Zr1 C2 B7 39.0(8)
C21 Zr1 C2 B7 -168.9(13)
C24 Zr1 C2 B7 -6.7(6)
B4 Zr1 C2 B7 26.2(5)
C22 Zr1 C2 B7 -93.2(6)
B5 Zr1 C2 B7 71.5(5)
C23 Zr1 C2 B7 -50.4(6)
C1 Zr1 C2 B7 106.7(6)
C2 C1 C11 C12 47.7(8)
B5 C1 C11 C12 -102.6(7)
B10 C1 C11 C12 -176.1(5)
B6 C1 C11 C12 116.8(6)
Zr1 C1 C11 C12 -27.8(6)
C13 N1 C12 C11 75.6(6)
C14 N1 C12 C11 -167.6(5)
Zr1 N1 C12 C11 -54.5(6)
C1 C11 C12 N1 56.9(7)
C13 N1 C14 C15 -171.6(5)
C12 N1 C14 C15 72.4(6)
Zr1 N1 C14 C15 -43.4(5)
N1 C14 C15 C16 30.2(7)
N1 C14 C15 C41 -151.0(5)
C41 C15 C16 Zr1 -176.9(4)
C14 C15 C16 Zr1 1.9(7)
N1 Zr1 C16 C15 -20.2(4)
B3 Zr1 C16 C15 -152.2(5)
C25 Zr1 C16 C15 73.9(5)
C21 Zr1 C16 C15 58.8(5)
C24 Zr1 C16 C15 110.9(5)
B4 Zr1 C16 C15 -153.8(4)
C22 Zr1 C16 C15 80.9(5)
B5 Zr1 C16 C15 -95.9(5)
C23 Zr1 C16 C15 111.6(5)
C2 Zr1 C16 C15 -115.8(5)
C1 Zr1 C16 C15 -88.8(5)
C16 Zr1 C21 C22 43.2(4)
N1 Zr1 C21 C22 114.2(4)
B3 Zr1 C21 C22 -60.9(6)
C25 Zr1 C21 C22 -114.8(5)
C24 Zr1 C21 C22 -76.6(4)
B4 Zr1 C21 C22 -108.7(4)
B5 Zr1 C21 C22 -156.7(3)
C23 Zr1 C21 C22 -36.1(3)
C2 Zr1 C21 C22 87.5(16)
C1 Zr1 C21 C22 161.7(3)
C16 Zr1 C21 C25 158.0(4)
N1 Zr1 C21 C25 -131.0(4)
B3 Zr1 C21 C25 53.9(6)
C24 Zr1 C21 C25 38.2(4)
B4 Zr1 C21 C25 6.1(4)
C22 Zr1 C21 C25 114.8(5)
B5 Zr1 C21 C25 -41.9(4)
C23 Zr1 C21 C25 78.7(4)
C2 Zr1 C21 C25 -157.8(14)
C1 Zr1 C21 C25 -83.5(5)
C25 C21 C22 C23 0.3(7)
Zr1 C21 C22 C23 66.2(4)
C25 C21 C22 Zr1 -66.0(4)
C16 Zr1 C22 C21 -135.3(4)
N1 Zr1 C22 C21 -65.2(4)
B3 Zr1 C22 C21 145.2(4)
C25 Zr1 C22 C21 37.9(3)
C24 Zr1 C22 C21 78.4(4)
B4 Zr1 C22 C21 93.4(4)
B5 Zr1 C22 C21 40.5(6)
C23 Zr1 C22 C21 117.1(5)
C2 Zr1 C22 C21 -166.1(4)
C1 Zr1 C22 C21 -72.0(10)
C16 Zr1 C22 C23 107.6(4)
N1 Zr1 C22 C23 177.8(4)
B3 Zr1 C22 C23 28.1(4)
C25 Zr1 C22 C23 -79.2(4)
C21 Zr1 C22 C23 -117.1(5)
C24 Zr1 C22 C23 -38.7(3)
B4 Zr1 C22 C23 -23.7(4)
B5 Zr1 C22 C23 -76.6(5)
C2 Zr1 C22 C23 76.9(5)
C1 Zr1 C22 C23 170.9(8)
C21 C22 C23 C24 0.7(6)
Zr1 C22 C23 C24 66.2(4)
C21 C22 C23 Si1 168.9(4)
Zr1 C22 C23 Si1 -125.6(5)
C21 C22 C23 Zr1 -65.5(4)
C27 Si1 C23 C24 -146.4(5)
C26 Si1 C23 C24 94.9(6)
C28 Si1 C23 C24 -22.5(6)
C27 Si1 C23 C22 47.6(6)
C26 Si1 C23 C22 -71.1(6)
C28 Si1 C23 C22 171.5(5)
C27 Si1 C23 Zr1 -51.5(5)
C26 Si1 C23 Zr1 -170.1(4)
C28 Si1 C23 Zr1 72.5(4)
C16 Zr1 C23 C24 -178.9(4)
N1 Zr1 C23 C24 -114.7(4)
B3 Zr1 C23 C24 90.8(4)
C25 Zr1 C23 C24 -35.2(3)
C21 Zr1 C23 C24 -76.3(4)
B4 Zr1 C23 C24 49.1(4)
C22 Zr1 C23 C24 -111.9(5)
B5 Zr1 C23 C24 25.7(5)
C2 Zr1 C23 C24 111.9(4)
C1 Zr1 C23 C24 73.1(6)
C16 Zr1 C23 C22 -67.0(4)
N1 Zr1 C23 C22 -2.8(4)
B3 Zr1 C23 C22 -157.3(4)
C25 Zr1 C23 C22 76.7(4)
C21 Zr1 C23 C22 35.6(3)
C24 Zr1 C23 C22 111.9(5)
B4 Zr1 C23 C22 161.0(4)
B5 Zr1 C23 C22 137.7(4)
C2 Zr1 C23 C22 -136.2(3)
C1 Zr1 C23 C22 -175.0(5)
C16 Zr1 C23 Si1 59.7(4)
N1 Zr1 C23 Si1 123.9(3)
B3 Zr1 C23 Si1 -30.6(4)
C25 Zr1 C23 Si1 -156.6(5)
C21 Zr1 C23 Si1 162.3(5)
C24 Zr1 C23 Si1 -121.4(6)
B4 Zr1 C23 Si1 -72.3(4)
C22 Zr1 C23 Si1 126.7(6)
B5 Zr1 C23 Si1 -95.6(4)
C2 Zr1 C23 Si1 -9.5(5)
C1 Zr1 C23 Si1 -48.3(7)
C22 C23 C24 C25 -1.5(7)
Si1 C23 C24 C25 -170.3(4)
Zr1 C23 C24 C25 65.0(4)
C22 C23 C24 Zr1 -66.5(4)
Si1 C23 C24 Zr1 124.7(4)
C16 Zr1 C24 C25 -117.0(4)
N1 Zr1 C24 C25 -24.4(5)
B3 Zr1 C24 C25 149.0(4)
C21 Zr1 C24 C25 -39.3(4)
B4 Zr1 C24 C25 112.8(4)
C22 Zr1 C24 C25 -79.6(4)
B5 Zr1 C24 C25 81.3(4)
C23 Zr1 C24 C25 -118.2(5)
C2 Zr1 C24 C25 143.6(4)
C1 Zr1 C24 C25 92.1(4)
C16 Zr1 C24 C23 1.2(4)
N1 Zr1 C24 C23 93.9(4)
B3 Zr1 C24 C23 -92.7(4)
C25 Zr1 C24 C23 118.2(5)
C21 Zr1 C24 C23 79.0(4)
B4 Zr1 C24 C23 -128.9(4)
C22 Zr1 C24 C23 38.6(3)
B5 Zr1 C24 C23 -160.5(4)
C2 Zr1 C24 C23 -98.2(4)
C1 Zr1 C24 C23 -149.6(3)
C23 C24 C25 C21 1.7(7)
Zr1 C24 C25 C21 67.8(4)
C23 C24 C25 Si2 167.2(4)
Zr1 C24 C25 Si2 -126.7(5)
C23 C24 C25 Zr1 -66.1(4)
C22 C21 C25 C24 -1.2(6)
Zr1 C21 C25 C24 -68.2(4)
C22 C21 C25 Si2 -166.3(4)
Zr1 C21 C25 Si2 126.7(5)
C22 C21 C25 Zr1 67.0(4)
C29 Si2 C25 C24 25.9(6)
C31 Si2 C25 C24 -92.5(6)
C30 Si2 C25 C24 147.6(5)
C29 Si2 C25 C21 -171.7(5)
C31 Si2 C25 C21 69.9(6)
C30 Si2 C25 C21 -49.9(6)
C29 Si2 C25 Zr1 -72.4(4)
C31 Si2 C25 Zr1 169.2(4)
C30 Si2 C25 Zr1 49.3(5)
C16 Zr1 C25 C24 83.8(4)
N1 Zr1 C25 C24 162.2(4)
B3 Zr1 C25 C24 -37.4(5)
C21 Zr1 C25 C24 111.9(5)
B4 Zr1 C25 C24 -62.9(4)
C22 Zr1 C25 C24 75.5(4)
B5 Zr1 C25 C24 -103.2(4)
C23 Zr1 C25 C24 35.3(4)
C2 Zr1 C25 C24 -74.5(6)
C1 Zr1 C25 C24 -118.5(4)
C16 Zr1 C25 C21 -28.1(5)
N1 Zr1 C25 C21 50.3(4)
B3 Zr1 C25 C21 -149.4(4)
C24 Zr1 C25 C21 -111.9(5)
B4 Zr1 C25 C21 -174.8(4)
C22 Zr1 C25 C21 -36.5(3)
B5 Zr1 C25 C21 144.9(4)
C23 Zr1 C25 C21 -76.6(4)
C2 Zr1 C25 C21 173.5(4)
C1 Zr1 C25 C21 129.6(4)
C16 Zr1 C25 Si2 -153.3(3)
N1 Zr1 C25 Si2 -74.9(4)
B3 Zr1 C25 Si2 85.5(4)
C21 Zr1 C25 Si2 -125.2(6)
C24 Zr1 C25 Si2 122.9(6)
B4 Zr1 C25 Si2 60.0(4)
C22 Zr1 C25 Si2 -161.6(5)
B5 Zr1 C25 Si2 19.7(4)
C23 Zr1 C25 Si2 158.3(5)
C2 Zr1 C25 Si2 48.4(7)
C1 Zr1 C25 Si2 4.5(5)
C16 C15 C41 C42 47.1(9)
C14 C15 C41 C42 -131.7(6)
C16 C15 C41 C46 -131.2(7)
C14 C15 C41 C46 50.0(8)
C46 C41 C42 C43 1.0(9)
C15 C41 C42 C43 -177.3(6)
C41 C42 C43 C44 0.5(9)
C42 C43 C44 C45 -1.2(9)
C43 C44 C45 C46 0.3(9)
C44 C45 C46 C41 1.2(9)
C42 C41 C46 C45 -1.9(9)
C15 C41 C46 C45 176.4(6)
